data_2204785
loop_
_publ_author_name
'Fangfang Jian'
'Chunlei Li'
'Pingping Sun'
'Hailian Xiao'

_publ_section_title
;
 Diazidobis(2,2'-bipyridine)zinc(II) monohydrate
;
_journal_issue 12
_journal_name_full 'Acta Crystallographica Section E'
_journal_page_first m1811
_journal_page_last m1812
_journal_paper_doi 10.1107/S1600536804028466
_journal_volume 60
_journal_year 2004
_chemical_formula_iupac '[Zn (N3)2 (C10 H8 N2)2], H2 O'
_chemical_formula_moiety 'C20 H16 N10 Zn, H2 O'
_chemical_formula_sum 'C20 H18 N10 O Zn'
_chemical_formula_weight 479.81
_chemical_name_systematic
;
Diazidobis(2,2'-bipyridine)zinc(II) monohydrate
;
_space_group_IT_number 2
_symmetry_cell_setting triclinic
_symmetry_space_group_name_Hall '-P 1'
_symmetry_space_group_name_H-M 'P -1'
_atom_sites_solution_hydrogens geom
_atom_sites_solution_primary direct
_atom_sites_solution_secondary difmap
_audit_creation_method SHELXL-97
_cell_angle_alpha 83.74(3)
_cell_angle_beta 86.98(3)
_cell_angle_gamma 69.58(3)
_cell_formula_units_Z 2
_cell_length_a 8.3030(17)
_cell_length_b 10.334(2)
_cell_length_c 13.251(3)
_cell_measurement_reflns_used 25
_cell_measurement_temperature 293(2)
_cell_measurement_theta_max 11
_cell_measurement_theta_min 2
_cell_volume 1059.0(4)
_computing_cell_refinement 'SAINT (Siemens, 1996)'
_computing_data_collection 'SMART (Siemens, 1996)'
_computing_data_reduction 'SHELXTL (Sheldrick, 1990)'
_computing_molecular_graphics SHELXTL
_computing_publication_material SHELXTL
_computing_structure_refinement 'SHELXL97 (Sheldrick, 1997)'
_computing_structure_solution 'SHELXS97 (Sheldrick, 1997)'
_diffrn_ambient_temperature 293(2)
_diffrn_measured_fraction_theta_full 0.995
_diffrn_measured_fraction_theta_max 0.995
_diffrn_measurement_device_type 'Bruker SMART CCD area-detector'
_diffrn_measurement_method '\f and \w'
_diffrn_radiation_monochromator graphite
_diffrn_radiation_source 'fine-focus sealed tube'
_diffrn_radiation_type MoK\a
_diffrn_radiation_wavelength 0.71073
_diffrn_reflns_av_R_equivalents 0.0283
_diffrn_reflns_av_sigmaI/netI 0.0609
_diffrn_reflns_limit_h_max 9
_diffrn_reflns_limit_h_min 0
_diffrn_reflns_limit_k_max 12
_diffrn_reflns_limit_k_min -11
_diffrn_reflns_limit_l_max 15
_diffrn_reflns_limit_l_min -15
_diffrn_reflns_number 3995
_diffrn_reflns_theta_full 25.27
_diffrn_reflns_theta_max 25.27
_diffrn_reflns_theta_min 1.55
_diffrn_standards_decay_% 0
_diffrn_standards_interval_count 100
_diffrn_standards_number 3
_exptl_absorpt_coefficient_mu 1.195
_exptl_absorpt_correction_T_max 0.887
_exptl_absorpt_correction_T_min 0.793
_exptl_absorpt_correction_type empirical
_exptl_absorpt_process_details '(SADABS; Sheldrick, 1996)'
_exptl_crystal_colour yellow
_exptl_crystal_density_diffrn 1.505
_exptl_crystal_density_meas ?
_exptl_crystal_density_method .
_exptl_crystal_description block
_exptl_crystal_F_000 492
_exptl_crystal_size_max 0.20
_exptl_crystal_size_mid 0.20
_exptl_crystal_size_min 0.10
_refine_diff_density_max 0.270
_refine_diff_density_min -0.285
_refine_ls_extinction_method none
_refine_ls_goodness_of_fit_ref 1.017
_refine_ls_hydrogen_treatment refall
_refine_ls_matrix_type full
_refine_ls_number_parameters 361
_refine_ls_number_reflns 3710
_refine_ls_number_restraints 0
_refine_ls_restrained_S_all 1.017
_refine_ls_R_factor_all 0.0709
_refine_ls_R_factor_gt 0.0392
_refine_ls_shift/su_max 0.000
_refine_ls_shift/su_mean 0.000
_refine_ls_structure_factor_coef Fsqd
_refine_ls_weighting_details 'calc w = 1/[\s^2^(Fo^2^)+(0.033P)^2^+0.0239P] where P = (Fo^2^+2Fc^2^)/3'
_refine_ls_weighting_scheme calc
_refine_ls_wR_factor_gt 0.0749
_refine_ls_wR_factor_ref 0.0845
_reflns_number_gt 2736
_reflns_number_total 3710
_reflns_threshold_expression I>2\s(I)
_cod_data_source_file rz6014.cif
_cod_data_source_block I
_cod_database_code 2204785
_cod_database_fobs_code 2204785

loop_
_symmetry_equiv_pos_as_xyz
'x, y, z'
'-x, -y, -z'

loop_
_atom_site_label
_atom_site_fract_x
_atom_site_fract_y
_atom_site_fract_z
_atom_site_U_iso_or_equiv
_atom_site_adp_type
_atom_site_calc_flag
_atom_site_occupancy
_atom_site_type_symbol
Zn1 0.20749(5) 0.22026(4) 0.28862(3) 0.03447(13) Uani d 1 Zn
N1 -0.0238(3) 0.2734(3) 0.37871(19) 0.0345(6) Uani d 1 N
N2 0.1334(3) 0.0353(3) 0.30004(19) 0.0362(6) Uani d 1 N
N3 0.4017(3) 0.1545(3) 0.17178(19) 0.0378(7) Uani d 1 N
N4 0.0669(3) 0.2859(3) 0.14218(19) 0.0374(7) Uani d 1 N
N5 0.2337(4) 0.4186(3) 0.2859(2) 0.0507(8) Uani d 1 N
N6 0.3614(4) 0.4380(3) 0.2606(2) 0.0487(8) Uani d 1 N
N7 0.4833(5) 0.4621(4) 0.2339(4) 0.1067(17) Uani d 1 N
N8 0.3792(4) 0.1299(3) 0.4094(2) 0.0506(8) Uani d 1 N
N9 0.3594(4) 0.1816(3) 0.4865(2) 0.0420(7) Uani d 1 N
N10 0.3425(5) 0.2288(4) 0.5635(2) 0.0669(10) Uani d 1 N
C1 -0.0907(5) 0.3934(4) 0.4210(3) 0.0420(9) Uani d 1 C
C2 -0.2346(5) 0.4228(4) 0.4837(3) 0.0499(10) Uani d 1 C
C3 -0.3127(5) 0.3255(4) 0.5027(3) 0.0510(10) Uani d 1 C
C4 -0.2459(4) 0.2012(4) 0.4595(3) 0.0457(9) Uani d 1 C
C5 -0.0997(4) 0.1771(3) 0.3982(2) 0.0338(7) Uani d 1 C
C6 -0.0154(4) 0.0454(3) 0.3506(2) 0.0339(8) Uani d 1 C
C7 -0.0811(5) -0.0618(4) 0.3585(3) 0.0474(9) Uani d 1 C
C8 0.0083(6) -0.1812(4) 0.3131(3) 0.0567(11) Uani d 1 C
C9 0.1605(6) -0.1932(4) 0.2634(3) 0.0556(11) Uani d 1 C
C10 0.2191(5) -0.0832(4) 0.2582(3) 0.0469(9) Uani d 1 C
C11 0.5684(5) 0.0910(4) 0.1919(3) 0.0526(10) Uani d 1 C
C12 0.6973(5) 0.0708(5) 0.1190(3) 0.0569(11) Uani d 1 C
C13 0.6497(6) 0.1191(5) 0.0205(3) 0.0591(11) Uani d 1 C
C14 0.4792(5) 0.1843(4) -0.0028(3) 0.0522(10) Uani d 1 C
C15 0.3555(4) 0.2008(3) 0.0747(2) 0.0376(8) Uani d 1 C
C16 0.1669(4) 0.2678(3) 0.0575(2) 0.0353(8) Uani d 1 C
C17 0.0979(5) 0.3091(4) -0.0383(3) 0.0480(9) Uani d 1 C
C18 -0.0780(6) 0.3711(4) -0.0475(3) 0.0543(11) Uani d 1 C
C19 -0.1802(6) 0.3900(4) 0.0382(3) 0.0540(10) Uani d 1 C
C20 -0.1036(5) 0.3461(4) 0.1313(3) 0.0471(9) Uani d 1 C
O1W 0.6361(5) 0.6802(4) 0.2402(2) 0.0715(10) Uani d 1 O
H3A -0.414(4) 0.341(3) 0.550(2) 0.051(10) Uiso d 1 H
H10A 0.319(4) -0.087(3) 0.230(2) 0.038(10) Uiso d 1 H
H2A -0.273(4) 0.510(3) 0.514(2) 0.045(10) Uiso d 1 H
H13A 0.737(5) 0.112(3) -0.034(3) 0.058(11) Uiso d 1 H
H1A -0.031(4) 0.456(4) 0.406(2) 0.051(10) Uiso d 1 H
H17A 0.164(4) 0.293(3) -0.096(2) 0.042(10) Uiso d 1 H
H18A -0.134(4) 0.404(3) -0.114(3) 0.051(10) Uiso d 1 H
H9A 0.238(5) -0.277(4) 0.231(3) 0.065(12) Uiso d 1 H
H4A -0.292(4) 0.133(3) 0.471(2) 0.040(10) Uiso d 1 H
H14A 0.444(4) 0.218(3) -0.068(3) 0.047(10) Uiso d 1 H
H12A 0.824(5) 0.013(4) 0.140(3) 0.069(12) Uiso d 1 H
H11A 0.594(5) 0.059(4) 0.257(3) 0.055(11) Uiso d 1 H
H7A -0.185(5) -0.051(4) 0.395(3) 0.063(12) Uiso d 1 H
H20A -0.164(5) 0.357(4) 0.190(3) 0.060(12) Uiso d 1 H
H8A -0.040(5) -0.250(4) 0.320(3) 0.058(11) Uiso d 1 H
H2W1 0.605(6) 0.613(5) 0.248(4) 0.09(2) Uiso d 1 H
H1W1 0.638(6) 0.708(4) 0.296(3) 0.080(16) Uiso d 1 H
H19A -0.297(6) 0.430(4) 0.039(3) 0.092(16) Uiso d 1 H

loop_
_atom_site_aniso_label
_atom_site_aniso_U_11
_atom_site_aniso_U_22
_atom_site_aniso_U_33
_atom_site_aniso_U_12
_atom_site_aniso_U_13
_atom_site_aniso_U_23
Zn1 0.0354(2) 0.0384(2) 0.0312(2) -0.01539(17) 0.00288(15) -0.00337(16)
N1 0.0344(16) 0.0355(16) 0.0347(15) -0.0140(13) 0.0016(12) -0.0032(12)
N2 0.0382(17) 0.0380(16) 0.0340(15) -0.0152(14) 0.0013(13) -0.0050(13)
N3 0.0341(17) 0.0450(17) 0.0336(16) -0.0130(14) -0.0007(13) -0.0030(13)
N4 0.0372(17) 0.0401(17) 0.0357(16) -0.0151(14) -0.0029(13) 0.0004(13)
N5 0.052(2) 0.0454(19) 0.059(2) -0.0233(16) 0.0092(16) -0.0093(16)
N6 0.049(2) 0.0404(18) 0.060(2) -0.0189(16) 0.0036(16) -0.0074(15)
N7 0.073(3) 0.086(3) 0.183(5) -0.054(3) 0.040(3) -0.034(3)
N8 0.052(2) 0.058(2) 0.0367(17) -0.0104(16) -0.0084(15) -0.0092(15)
N9 0.0413(18) 0.0445(18) 0.0458(19) -0.0235(15) -0.0028(15) 0.0027(15)
N10 0.092(3) 0.080(3) 0.048(2) -0.051(2) 0.0103(19) -0.0235(19)
C1 0.043(2) 0.038(2) 0.045(2) -0.0135(18) 0.0039(17) -0.0085(17)
C2 0.045(2) 0.048(2) 0.050(2) -0.006(2) 0.0035(18) -0.0108(19)
C3 0.035(2) 0.062(3) 0.051(2) -0.011(2) 0.0079(18) -0.006(2)
C4 0.033(2) 0.053(2) 0.053(2) -0.0185(19) 0.0011(17) 0.0016(19)
C5 0.0280(17) 0.0394(19) 0.0318(17) -0.0098(15) -0.0043(14) 0.0016(15)
C6 0.0376(19) 0.0379(19) 0.0271(17) -0.0149(16) -0.0088(15) 0.0027(14)
C7 0.048(2) 0.047(2) 0.053(2) -0.026(2) -0.0074(19) 0.0063(19)
C8 0.071(3) 0.043(2) 0.066(3) -0.031(2) -0.017(2) 0.002(2)
C9 0.071(3) 0.042(2) 0.052(2) -0.016(2) -0.003(2) -0.009(2)
C10 0.055(3) 0.042(2) 0.043(2) -0.015(2) 0.0037(19) -0.0069(18)
C11 0.042(2) 0.071(3) 0.040(2) -0.014(2) 0.0001(19) -0.003(2)
C12 0.038(2) 0.076(3) 0.051(3) -0.013(2) 0.007(2) -0.011(2)
C13 0.054(3) 0.080(3) 0.049(2) -0.029(2) 0.018(2) -0.015(2)
C14 0.061(3) 0.062(3) 0.035(2) -0.024(2) 0.008(2) -0.0064(19)
C15 0.047(2) 0.039(2) 0.0306(18) -0.0188(17) 0.0015(16) -0.0058(15)
C16 0.046(2) 0.0301(18) 0.0328(18) -0.0169(16) -0.0035(16) -0.0035(14)
C17 0.060(3) 0.047(2) 0.039(2) -0.019(2) -0.007(2) -0.0042(18)
C18 0.072(3) 0.051(2) 0.043(2) -0.023(2) -0.025(2) 0.0020(19)
C19 0.048(3) 0.046(2) 0.067(3) -0.014(2) -0.018(2) 0.002(2)
C20 0.042(2) 0.048(2) 0.050(2) -0.0155(19) -0.0032(19) 0.0015(19)
O1W 0.100(3) 0.089(3) 0.0412(18) -0.053(2) 0.0079(17) -0.0078(17)

loop_
_atom_type_symbol
_atom_type_description
_atom_type_scat_dispersion_real
_atom_type_scat_dispersion_imag
_atom_type_scat_source
C C 0.0033 0.0016 'International Tables Vol C Tables 4.2.6.8 and 6.1.1.4'
H H 0.0000 0.0000 'International Tables Vol C Tables 4.2.6.8 and 6.1.1.4'
N N 0.0061 0.0033 'International Tables Vol C Tables 4.2.6.8 and 6.1.1.4'
O O 0.0106 0.0060 'International Tables Vol C Tables 4.2.6.8 and 6.1.1.4'
Zn Zn 0.2839 1.4301 'International Tables Vol C Tables 4.2.6.8 and 6.1.1.4'

loop_
_geom_angle_atom_site_label_1
_geom_angle_atom_site_label_2
_geom_angle_atom_site_label_3
_geom_angle
_geom_angle_publ_flag
N8 Zn1 N5 94.27(13) yes
N8 Zn1 N1 96.86(11) yes
N5 Zn1 N1 94.83(11) yes
N8 Zn1 N3 94.38(11) yes
N5 Zn1 N3 93.09(11) yes
N1 Zn1 N3 165.71(10) ?
N8 Zn1 N2 89.89(11) ?
N5 Zn1 N2 169.81(11) ?
N1 Zn1 N2 75.42(10) ?
N3 Zn1 N2 95.86(10) ?
N8 Zn1 N4 168.29(11) ?
N5 Zn1 N4 90.41(11) ?
N1 Zn1 N4 93.43(10) ?
N3 Zn1 N4 74.62(10) ?
N2 Zn1 N4 87.30(10) ?
C1 N1 C5 118.8(3) ?
C1 N1 Zn1 123.5(2) ?
C5 N1 Zn1 117.6(2) ?
C10 N2 C6 118.2(3) ?
C10 N2 Zn1 125.8(2) ?
C6 N2 Zn1 115.9(2) ?
C11 N3 C15 118.5(3) ?
C11 N3 Zn1 123.0(2) ?
C15 N3 Zn1 117.5(2) ?
C20 N4 C16 118.1(3) ?
C20 N4 Zn1 126.4(2) ?
C16 N4 Zn1 115.4(2) ?
N6 N5 Zn1 122.6(3) ?
N7 N6 N5 177.3(4) ?
N9 N8 Zn1 120.7(3) ?
N10 N9 N8 178.1(4) ?
N1 C1 C2 122.8(4) ?
N1 C1 H1A 115(2) ?
C2 C1 H1A 122(2) ?
C3 C2 C1 118.4(4) ?
C3 C2 H2A 123.0(19) ?
C1 C2 H2A 118.5(19) ?
C2 C3 C4 119.7(4) ?
C2 C3 H3A 120.8(19) ?
C4 C3 H3A 119.5(19) ?
C3 C4 C5 119.1(4) ?
C3 C4 H4A 123(2) ?
C5 C4 H4A 118(2) ?
N1 C5 C4 121.3(3) ?
N1 C5 C6 115.6(3) ?
C4 C5 C6 123.2(3) ?
N2 C6 C7 121.5(3) ?
N2 C6 C5 115.3(3) ?
C7 C6 C5 123.2(3) ?
C8 C7 C6 118.9(4) ?
C8 C7 H7A 122(2) ?
C6 C7 H7A 119(2) ?
C9 C8 C7 119.9(4) ?
C9 C8 H8A 124(2) ?
C7 C8 H8A 116(2) ?
C8 C9 C10 118.5(4) ?
C8 C9 H9A 126(2) ?
C10 C9 H9A 115(2) ?
N2 C10 C9 123.0(4) ?
N2 C10 H10A 115(2) ?
C9 C10 H10A 122(2) ?
N3 C11 C12 123.7(4) ?
N3 C11 H11A 116(2) ?
C12 C11 H11A 120(2) ?
C13 C12 C11 117.5(4) ?
C13 C12 H12A 124(2) ?
C11 C12 H12A 119(2) ?
C12 C13 C14 120.2(4) ?
C12 C13 H13A 121(2) ?
C14 C13 H13A 119(2) ?
C13 C14 C15 119.3(4) ?
C13 C14 H14A 122(2) ?
C15 C14 H14A 119(2) ?
N3 C15 C14 120.7(3) ?
N3 C15 C16 115.6(3) ?
C14 C15 C16 123.6(3) ?
N4 C16 C17 121.7(3) ?
N4 C16 C15 115.5(3) ?
C17 C16 C15 122.7(3) ?
C18 C17 C16 119.0(4) ?
C18 C17 H17A 118(2) ?
C16 C17 H17A 123(2) ?
C19 C18 C17 119.5(4) ?
C19 C18 H18A 118.0(19) ?
C17 C18 H18A 122.5(19) ?
C18 C19 C20 118.7(4) ?
C18 C19 H19A 125(3) ?
C20 C19 H19A 116(3) ?
N4 C20 C19 123.0(4) ?
N4 C20 H20A 114(2) ?
C19 C20 H20A 123(2) ?
H2W1 O1W H1W1 109(4) ?

loop_
_geom_bond_atom_site_label_1
_geom_bond_atom_site_label_2
_geom_bond_distance
_geom_bond_publ_flag
Zn1 N8 2.110(3) yes
Zn1 N5 2.131(3) yes
Zn1 N1 2.140(3) yes
Zn1 N3 2.159(3) yes
Zn1 N2 2.192(3) yes
Zn1 N4 2.233(3) yes
N1 C1 1.341(4) ?
N1 C5 1.349(4) ?
N2 C10 1.345(4) ?
N2 C6 1.351(4) ?
N3 C11 1.336(4) ?
N3 C15 1.350(4) ?
N4 C20 1.341(4) ?
N4 C16 1.350(4) ?
N5 N6 1.172(4) yes
N6 N7 1.154(4) yes
N8 N9 1.183(4) yes
N9 N10 1.158(4) yes
C1 C2 1.381(5) ?
C1 H1A 0.95(3) ?
C2 C3 1.371(5) ?
C2 H2A 0.97(3) ?
C3 C4 1.384(5) ?
C3 H3A 1.00(3) ?
C4 C5 1.387(5) ?
C4 H4A 0.91(3) ?
C5 C6 1.489(4) ?
C6 C7 1.387(5) ?
C7 C8 1.383(6) ?
C7 H7A 0.95(4) ?
C8 C9 1.366(6) ?
C8 H8A 0.93(3) ?
C9 C10 1.379(5) ?
C9 H9A 1.01(4) ?
C10 H10A 0.88(3) ?
C11 C12 1.378(5) ?
C11 H11A 0.90(3) ?
C12 C13 1.372(5) ?
C12 H12A 1.05(4) ?
C13 C14 1.374(6) ?
C13 H13A 0.99(3) ?
C14 C15 1.393(5) ?
C14 H14A 0.91(3) ?
C15 C16 1.494(5) ?
C16 C17 1.382(5) ?
C17 C18 1.381(5) ?
C17 H17A 0.92(3) ?
C18 C19 1.371(6) ?
C18 H18A 0.99(3) ?
C19 C20 1.375(5) ?
C19 H19A 0.91(4) ?
C20 H20A 0.90(3) ?
O1W H2W1 0.82(5) ?
O1W H1W1 0.83(4) ?

loop_
_geom_hbond_atom_site_label_D
_geom_hbond_atom_site_label_H
_geom_hbond_atom_site_label_A
_geom_hbond_site_symmetry_A
_geom_hbond_distance_DH
_geom_hbond_distance_HA
_geom_hbond_distance_DA
_geom_hbond_angle_DHA
_geom_hbond_publ_flag
O1W H1W1 N10 2_666 0.83(4) 2.07(4) 2.895(4) 177(4) yes
O1W H2W1 N7 ? 0.82(5) 2.16(5) 2.957(6) 165(5) yes
C1 H1A N5 ? 0.94(4) 2.59(3) 3.226(5) 126(3) yes
C7 H7A N10 2_556 0.94(4) 2.60(4) 3.278(6) 129(3) yes
C11 H11A N8 ? 0.90(4) 2.61(4) 3.205(5) 124(3) yes
C14 H14A O1W 2_665 0.92(4) 2.43(4) 3.346(5) 176(3) yes
C17 H17A O1W 2_665 0.91(3) 2.52(3) 3.396(5) 160(2) yes
